data_1529265
loop_
_publ_author_name
'Dange, Nitin S.'
'Stepherson, Jacob R.'
'Ayala, Caitlan E.'
'Fronczek, Frank R.'
'Kartika, Rendy'

_publ_section_title
;
 Cooperative benzylic--oxyallylic stabilized cations: regioselective
 construction of \a-quaternary centers in ketone-derived compounds
;
_journal_issue 11
_journal_name_full 'Chem. Sci.'
_journal_page_first 6312
_journal_paper_doi 10.1039/C5SC01914A
_journal_volume 6
_journal_year 2015
_chemical_formula_moiety 'C21 H23 N O'
_chemical_formula_sum 'C21 H23 N O'
_chemical_formula_weight 305.40
_chemical_name_systematic
; 
 ? 
;
_space_group_IT_number 2
_symmetry_cell_setting triclinic
_symmetry_space_group_name_Hall '-P 1'
_symmetry_space_group_name_H-M 'P -1'
_atom_sites_solution_hydrogens geom
_atom_sites_solution_primary direct
_atom_sites_solution_secondary difmap
_audit_creation_method SHELXL-97
_audit_update_record
;
2015-04-01 deposited with the CCDC.
2015-07-22 downloaded from the CCDC.
;
_cell_angle_alpha 94.894(4)
_cell_angle_beta 114.290(4)
_cell_angle_gamma 113.544(4)
_cell_formula_units_Z 4
_cell_length_a 12.0196(11)
_cell_length_b 12.4522(11)
_cell_length_c 14.0202(14)
_cell_measurement_reflns_used 6801
_cell_measurement_temperature 90.0(5)
_cell_measurement_theta_max 26.33
_cell_measurement_theta_min 2.86
_cell_volume 1673.4(3)
_computing_cell_refinement 'Bruker SAINT'
_computing_data_collection 'Bruker APEX2'
_computing_data_reduction 'Bruker SAINT'
_computing_molecular_graphics 'ORTEP-3 for Windows (Farrugia, 2012)'
_computing_publication_material 'SHELXL-97 (Sheldrick, 2008)'
_computing_structure_refinement 'SHELXL-97 (Sheldrick, 2008)'
_computing_structure_solution 'SHELXS-97 (Sheldrick, 2008)'
_diffrn_ambient_temperature 90.0(5)
_diffrn_measured_fraction_theta_full 0.998
_diffrn_measured_fraction_theta_max 0.976
_diffrn_measurement_device_type 'Bruker Kappa APEX-II DUO'
_diffrn_measurement_method '\f and \w scans'
_diffrn_radiation_monochromator 'TRIUMPH curved graphite'
_diffrn_radiation_source 'fine-focus sealed tube'
_diffrn_radiation_type MoK\a
_diffrn_radiation_wavelength 0.71073
_diffrn_reflns_av_R_equivalents 0.0505
_diffrn_reflns_av_sigmaI/netI 0.0753
_diffrn_reflns_limit_h_max 15
_diffrn_reflns_limit_h_min -15
_diffrn_reflns_limit_k_max 15
_diffrn_reflns_limit_k_min -15
_diffrn_reflns_limit_l_max 17
_diffrn_reflns_limit_l_min -17
_diffrn_reflns_number 20648
_diffrn_reflns_theta_full 25.00
_diffrn_reflns_theta_max 26.54
_diffrn_reflns_theta_min 1.67
_exptl_absorpt_coefficient_mu 0.074
_exptl_absorpt_correction_T_max 0.9927
_exptl_absorpt_correction_T_min 0.9397
_exptl_absorpt_correction_type multi-scan
_exptl_absorpt_process_details 'SADABS (Sheldrick, 2004)'
_exptl_crystal_colour colourless
_exptl_crystal_density_diffrn 1.212
_exptl_crystal_density_method 'not measured'
_exptl_crystal_description needle
_exptl_crystal_F_000 656
_exptl_crystal_recrystallization_method 'Re-crystallisation from solvent: hexane/dichloromethane'
_exptl_crystal_size_max 0.18
_exptl_crystal_size_mid 0.12
_exptl_crystal_size_min 0.10
_refine_diff_density_max 0.647
_refine_diff_density_min -0.412
_refine_diff_density_rms 0.086
_refine_ls_extinction_method none
_refine_ls_goodness_of_fit_ref 1.035
_refine_ls_hydrogen_treatment mixed
_refine_ls_matrix_type full
_refine_ls_number_parameters 426
_refine_ls_number_reflns 20352
_refine_ls_number_restraints 0
_refine_ls_restrained_S_all 1.035
_refine_ls_R_factor_all 0.0998
_refine_ls_R_factor_gt 0.0737
_refine_ls_shift/su_max 0.001
_refine_ls_shift/su_mean 0.000
_refine_ls_structure_factor_coef Fsqd
_refine_ls_weighting_details 'calc w=1/[\s^2^(Fo^2^)+(0.1362P)^2^+0.2759P] where P=(Fo^2^+2Fc^2^)/3'
_refine_ls_weighting_scheme calc
_refine_ls_wR_factor_gt 0.1912
_refine_ls_wR_factor_ref 0.2168
_reflns_number_gt 14935
_reflns_number_total 20352
_reflns_threshold_expression I>2\s(I)
_cod_data_source_file c5sc01914a2.cif
_cod_data_source_block NSD-1207major
_cod_depositor_comments
;
The following automatic conversions were performed:

'_symmetry_cell_setting' value 'Triclinic' changed to 'triclinic'
according to
/usr/data/users/saulius/crontab/automatic-downloads/rss-feeds/RSC/lib/dictionaries/cif_core.dic
dictionary named 'cif_core.dic' version 2.4.2 from 2011-04-26.

Automatic conversion script
Id: cif_fix_values 3271 2015-04-21 07:52:19Z andrius 

 Adding full bibliography for 1529260--1529265.cif.
;
_cod_original_sg_symbol_H-M 'P -1   '
_cod_database_code 1529265

loop_
_symmetry_equiv_pos_as_xyz
'x, y, z'
'-x, -y, -z'

loop_
_atom_site_label
_atom_site_type_symbol
_atom_site_fract_x
_atom_site_fract_y
_atom_site_fract_z
_atom_site_U_iso_or_equiv
_atom_site_adp_type
_atom_site_occupancy
_atom_site_symmetry_multiplicity
_atom_site_calc_flag
_atom_site_refinement_flags
O1 O 0.61829(11) 0.17554(10) 0.37206(9) 0.0170(3) Uani 1 1 d .
N1 N 0.48670(16) 0.06857(14) 0.61515(12) 0.0211(3) Uani 1 1 d .
H1N H 0.4608(19) -0.0058(17) 0.6293(15) 0.025 Uiso 1 1 d .
C1 C 0.56680(17) 0.26201(15) 0.36260(13) 0.0156(4) Uani 1 1 d .
H1 H 0.6438 0.3471 0.4076 0.019 Uiso 1 1 calc R
C2 C 0.45279(18) 0.22411(15) 0.39711(14) 0.0184(4) Uani 1 1 d .
C3 C 0.32442(18) 0.11983(16) 0.29429(15) 0.0247(4) Uani 1 1 d .
H3A H 0.3146 0.0389 0.3028 0.030 Uiso 1 1 calc R
H3B H 0.2389 0.1224 0.2835 0.030 Uiso 1 1 calc R
C4 C 0.34723(18) 0.13978(17) 0.19592(15) 0.0268(4) Uani 1 1 d .
H4A H 0.2729 0.1527 0.1417 0.032 Uiso 1 1 calc R
H4B H 0.3463 0.0674 0.1597 0.032 Uiso 1 1 calc R
C5 C 0.49032(17) 0.25470(15) 0.24100(14) 0.0181(4) Uani 1 1 d .
H5 H 0.4742 0.3275 0.2388 0.022 Uiso 1 1 calc R
C6 C 0.49358(17) 0.18467(15) 0.49983(14) 0.0171(4) Uani 1 1 d .
C7 C 0.42118(18) 0.07348(15) 0.50993(15) 0.0204(4) Uani 1 1 d .
H7 H 0.3367 0.0081 0.4520 0.024 Uiso 1 1 calc R
C8 C 0.60802(19) 0.17693(15) 0.67508(15) 0.0192(4) Uani 1 1 d .
C9 C 0.61530(18) 0.25386(15) 0.60647(14) 0.0178(4) Uani 1 1 d .
C10 C 0.72979(18) 0.37149(15) 0.65151(14) 0.0200(4) Uani 1 1 d .
H10 H 0.7372 0.4260 0.6083 0.024 Uiso 1 1 calc R
C11 C 0.8320(2) 0.40783(16) 0.75923(15) 0.0233(4) Uani 1 1 d .
H11 H 0.9104 0.4873 0.7892 0.028 Uiso 1 1 calc R
C12 C 0.8222(2) 0.32960(16) 0.82523(15) 0.0244(4) Uani 1 1 d .
H12 H 0.8937 0.3570 0.8992 0.029 Uiso 1 1 calc R
C13 C 0.7104(2) 0.21381(16) 0.78398(14) 0.0231(4) Uani 1 1 d .
H13 H 0.7032 0.1606 0.8284 0.028 Uiso 1 1 calc R
C14 C 0.56763(17) 0.25727(15) 0.17868(13) 0.0171(4) Uani 1 1 d .
C15 C 0.62876(18) 0.36394(15) 0.15253(13) 0.0205(4) Uani 1 1 d .
H15 H 0.6184 0.4328 0.1727 0.025 Uiso 1 1 calc R
C16 C 0.7040(2) 0.37153(17) 0.09798(15) 0.0271(4) Uani 1 1 d .
H16 H 0.7452 0.4454 0.0821 0.033 Uiso 1 1 calc R
C17 C 0.7191(2) 0.27232(18) 0.06665(14) 0.0290(4) Uani 1 1 d .
H17 H 0.7700 0.2773 0.0288 0.035 Uiso 1 1 calc R
C18 C 0.6589(2) 0.16473(18) 0.09105(15) 0.0283(4) Uani 1 1 d .
H18 H 0.6690 0.0960 0.0700 0.034 Uiso 1 1 calc R
C19 C 0.58385(19) 0.15787(16) 0.14636(14) 0.0221(4) Uani 1 1 d .
H19 H 0.5430 0.0840 0.1623 0.027 Uiso 1 1 calc R
C20 C 0.42630(19) 0.33308(16) 0.41746(15) 0.0248(4) Uani 1 1 d .
H20A H 0.5122 0.4026 0.4764 0.037 Uiso 1 1 calc R
H20B H 0.3536 0.3089 0.4387 0.037 Uiso 1 1 calc R
H20C H 0.3963 0.3569 0.3502 0.037 Uiso 1 1 calc R
C21 C 0.76476(18) 0.23114(17) 0.41818(15) 0.0240(4) Uani 1 1 d .
H21A H 0.8091 0.2770 0.4955 0.036 Uiso 1 1 calc R
H21B H 0.7943 0.2874 0.3783 0.036 Uiso 1 1 calc R
H21C H 0.7921 0.1675 0.4126 0.036 Uiso 1 1 calc R
O2 O 0.92748(11) 0.82071(10) 0.27949(9) 0.0168(3) Uani 1 1 d .
N2 N 0.91489(15) 0.93003(13) 0.58410(12) 0.0197(3) Uani 1 1 d .
H2N H 0.9677(19) 1.0001(16) 0.6409(16) 0.024 Uiso 1 1 d .
C22 C 0.78129(16) 0.73850(15) 0.22465(13) 0.0149(4) Uani 1 1 d .
H22 H 0.7625 0.6523 0.2225 0.018 Uiso 1 1 calc R
C23 C 0.71312(17) 0.77953(14) 0.28288(14) 0.0166(4) Uani 1 1 d .
C24 C 0.69970(19) 0.88508(15) 0.23735(14) 0.0214(4) Uani 1 1 d .
H24A H 0.6145 0.8862 0.2294 0.026 Uiso 1 1 calc R
H24B H 0.7809 0.9651 0.2878 0.026 Uiso 1 1 calc R
C25 C 0.6928(2) 0.86245(17) 0.12605(14) 0.0273(4) Uani 1 1 d .
H25A H 0.7677 0.9343 0.1251 0.033 Uiso 1 1 calc R
H25B H 0.6022 0.8488 0.0675 0.033 Uiso 1 1 calc R
C26 C 0.71035(18) 0.74762(15) 0.10734(13) 0.0189(4) Uani 1 1 d .
H26 H 0.6151 0.6751 0.0667 0.023 Uiso 1 1 calc R
C27 C 0.79869(17) 0.81770(15) 0.40620(14) 0.0165(4) Uani 1 1 d .
C28 C 0.84417(17) 0.92655(15) 0.47728(14) 0.0186(4) Uani 1 1 d .
H28 H 0.8288 0.9918 0.4555 0.022 Uiso 1 1 calc R
C29 C 0.92118(17) 0.82249(15) 0.58455(14) 0.0187(4) Uani 1 1 d .
C30 C 0.84683(17) 0.74793(15) 0.47409(13) 0.0167(4) Uani 1 1 d .
C31 C 0.83839(18) 0.63131(15) 0.45428(14) 0.0192(4) Uani 1 1 d .
H31 H 0.7880 0.5781 0.3815 0.023 Uiso 1 1 calc R
C32 C 0.90383(18) 0.59527(16) 0.54132(15) 0.0235(4) Uani 1 1 d .
H32 H 0.8999 0.5175 0.5277 0.028 Uiso 1 1 calc R
C33 C 0.97605(19) 0.67088(16) 0.64955(15) 0.0251(4) Uani 1 1 d .
H33 H 1.0191 0.6430 0.7080 0.030 Uiso 1 1 calc R
C34 C 0.98566(18) 0.78497(16) 0.67267(14) 0.0222(4) Uani 1 1 d .
H34 H 1.0345 0.8363 0.7460 0.027 Uiso 1 1 calc R
C35 C 0.78342(18) 0.74471(15) 0.04207(13) 0.0174(4) Uani 1 1 d .
C36 C 0.72642(19) 0.63856(16) -0.04105(14) 0.0209(4) Uani 1 1 d .
H36 H 0.6418 0.5702 -0.0563 0.025 Uiso 1 1 calc R
C37 C 0.7902(2) 0.62998(18) -0.10230(15) 0.0277(4) Uani 1 1 d .
H37 H 0.7491 0.5567 -0.1590 0.033 Uiso 1 1 calc R
C38 C 0.9143(2) 0.72895(19) -0.08030(16) 0.0317(5) Uani 1 1 d .
H38 H 0.9588 0.7235 -0.1216 0.038 Uiso 1 1 calc R
C39 C 0.9727(2) 0.83516(18) 0.00178(16) 0.0294(5) Uani 1 1 d .
H39 H 1.0575 0.9031 0.0169 0.035 Uiso 1 1 calc R
C40 C 0.90812(19) 0.84353(16) 0.06269(14) 0.0235(4) Uani 1 1 d .
H40 H 0.9493 0.9173 0.1189 0.028 Uiso 1 1 calc R
C41 C 0.56731(17) 0.67340(15) 0.24616(14) 0.0218(4) Uani 1 1 d .
H41A H 0.5245 0.6990 0.2832 0.033 Uiso 1 1 calc R
H41B H 0.5752 0.6019 0.2653 0.033 Uiso 1 1 calc R
H41C H 0.5095 0.6518 0.1666 0.033 Uiso 1 1 calc R
C42 C 1.00849(18) 0.76069(17) 0.28559(15) 0.0238(4) Uani 1 1 d .
H42A H 0.9770 0.7134 0.2116 0.036 Uiso 1 1 calc R
H42B H 0.9975 0.7053 0.3306 0.036 Uiso 1 1 calc R
H42C H 1.1066 0.8222 0.3188 0.036 Uiso 1 1 calc R

loop_
_atom_site_aniso_label
_atom_site_aniso_U_11
_atom_site_aniso_U_22
_atom_site_aniso_U_33
_atom_site_aniso_U_23
_atom_site_aniso_U_13
_atom_site_aniso_U_12
O1 0.0174(6) 0.0200(6) 0.0204(6) 0.0120(5) 0.0116(5) 0.0112(5)
N1 0.0274(9) 0.0185(8) 0.0293(9) 0.0143(7) 0.0216(8) 0.0121(7)
C1 0.0173(9) 0.0152(8) 0.0190(9) 0.0085(7) 0.0111(8) 0.0091(7)
C2 0.0190(9) 0.0200(9) 0.0223(9) 0.0113(8) 0.0138(8) 0.0098(8)
C3 0.0218(10) 0.0255(10) 0.0256(10) 0.0095(8) 0.0133(9) 0.0081(8)
C4 0.0193(10) 0.0306(10) 0.0208(10) 0.0096(8) 0.0071(8) 0.0058(9)
C5 0.0198(9) 0.0173(9) 0.0186(9) 0.0094(7) 0.0096(8) 0.0091(8)
C6 0.0192(9) 0.0178(9) 0.0246(10) 0.0088(7) 0.0168(8) 0.0111(8)
C7 0.0206(9) 0.0202(9) 0.0263(10) 0.0092(8) 0.0161(8) 0.0097(8)
C8 0.0270(10) 0.0209(9) 0.0258(10) 0.0118(8) 0.0215(9) 0.0156(8)
C9 0.0252(10) 0.0189(9) 0.0242(9) 0.0123(8) 0.0197(8) 0.0146(8)
C10 0.0271(10) 0.0208(9) 0.0224(9) 0.0098(8) 0.0191(8) 0.0127(8)
C11 0.0285(10) 0.0197(9) 0.0241(10) 0.0057(8) 0.0159(9) 0.0105(8)
C12 0.0353(11) 0.0284(10) 0.0183(9) 0.0083(8) 0.0168(9) 0.0186(9)
C13 0.0381(11) 0.0269(10) 0.0227(10) 0.0142(8) 0.0229(9) 0.0220(9)
C14 0.0161(9) 0.0194(9) 0.0113(8) 0.0065(7) 0.0041(7) 0.0069(8)
C15 0.0233(10) 0.0184(9) 0.0149(9) 0.0070(7) 0.0050(8) 0.0099(8)
C16 0.0273(11) 0.0293(10) 0.0202(10) 0.0130(8) 0.0106(9) 0.0095(9)
C17 0.0329(11) 0.0435(12) 0.0159(9) 0.0117(9) 0.0141(9) 0.0202(10)
C18 0.0355(12) 0.0365(11) 0.0184(10) 0.0086(9) 0.0106(9) 0.0247(10)
C19 0.0284(10) 0.0193(9) 0.0176(9) 0.0098(7) 0.0093(8) 0.0117(8)
C20 0.0276(10) 0.0282(10) 0.0318(11) 0.0148(9) 0.0194(9) 0.0186(9)
C21 0.0199(10) 0.0293(10) 0.0264(10) 0.0095(8) 0.0110(8) 0.0150(8)
O2 0.0128(6) 0.0183(6) 0.0156(6) 0.0012(5) 0.0060(5) 0.0059(5)
N2 0.0196(8) 0.0192(8) 0.0163(8) -0.0002(6) 0.0104(7) 0.0049(7)
C22 0.0128(8) 0.0150(8) 0.0129(8) 0.0018(7) 0.0047(7) 0.0051(7)
C23 0.0180(9) 0.0162(9) 0.0170(9) 0.0034(7) 0.0094(8) 0.0088(7)
C24 0.0235(10) 0.0207(9) 0.0226(9) 0.0052(8) 0.0116(8) 0.0127(8)
C25 0.0390(12) 0.0342(11) 0.0181(9) 0.0095(8) 0.0105(9) 0.0290(10)
C26 0.0186(9) 0.0200(9) 0.0132(8) 0.0032(7) 0.0042(7) 0.0090(8)
C27 0.0142(9) 0.0168(9) 0.0188(9) 0.0030(7) 0.0109(8) 0.0053(7)
C28 0.0180(9) 0.0189(9) 0.0232(9) 0.0053(8) 0.0136(8) 0.0090(8)
C29 0.0159(9) 0.0193(9) 0.0189(9) 0.0033(7) 0.0117(8) 0.0039(8)
C30 0.0135(8) 0.0179(9) 0.0165(9) 0.0042(7) 0.0094(7) 0.0034(7)
C31 0.0189(9) 0.0133(9) 0.0169(9) 0.0027(7) 0.0066(8) 0.0028(8)
C32 0.0229(10) 0.0193(9) 0.0274(10) 0.0096(8) 0.0150(9) 0.0059(8)
C33 0.0226(10) 0.0275(10) 0.0225(10) 0.0139(8) 0.0128(8) 0.0065(8)
C34 0.0182(9) 0.0281(10) 0.0137(9) 0.0066(8) 0.0106(8) 0.0021(8)
C35 0.0211(9) 0.0195(9) 0.0115(8) 0.0071(7) 0.0058(7) 0.0114(8)
C36 0.0255(10) 0.0258(10) 0.0157(9) 0.0092(8) 0.0094(8) 0.0161(8)
C37 0.0376(12) 0.0329(11) 0.0202(10) 0.0098(8) 0.0151(9) 0.0221(10)
C38 0.0383(12) 0.0488(13) 0.0260(11) 0.0205(10) 0.0219(10) 0.0283(11)
C39 0.0267(11) 0.0348(11) 0.0312(11) 0.0206(9) 0.0163(9) 0.0142(9)
C40 0.0253(10) 0.0255(10) 0.0169(9) 0.0102(8) 0.0075(8) 0.0119(9)
C41 0.0166(9) 0.0250(10) 0.0218(10) 0.0043(8) 0.0099(8) 0.0083(8)
C42 0.0186(9) 0.0338(11) 0.0238(10) 0.0115(8) 0.0103(8) 0.0163(9)

loop_
_atom_type_symbol
_atom_type_description
_atom_type_scat_dispersion_real
_atom_type_scat_dispersion_imag
_atom_type_scat_source
C C 0.0033 0.0016 'International Tables Vol C Tables 4.2.6.8 and 6.1.1.4'
H H 0.0000 0.0000 'International Tables Vol C Tables 4.2.6.8 and 6.1.1.4'
N N 0.0061 0.0033 'International Tables Vol C Tables 4.2.6.8 and 6.1.1.4'
O O 0.0106 0.0060 'International Tables Vol C Tables 4.2.6.8 and 6.1.1.4'

loop_
_geom_angle_atom_site_label_1
_geom_angle_atom_site_label_2
_geom_angle_atom_site_label_3
_geom_angle
C21 O1 C1 113.42(12)
C8 N1 C7 108.33(14)
C8 N1 H1N 129.2(12)
C7 N1 H1N 119.8(12)
O1 C1 C5 109.63(13)
O1 C1 C2 109.68(12)
C5 C1 C2 104.25(13)
O1 C1 H1 111.0
C5 C1 H1 111.0
C2 C1 H1 111.0
C6 C2 C20 109.10(14)
C6 C2 C3 113.66(13)
C20 C2 C3 110.10(14)
C6 C2 C1 111.86(14)
C20 C2 C1 109.47(13)
C3 C2 C1 102.47(13)
C4 C3 C2 107.22(13)
C4 C3 H3A 110.3
C2 C3 H3A 110.3
C4 C3 H3B 110.3
C2 C3 H3B 110.3
H3A C3 H3B 108.5
C3 C4 C5 106.84(14)
C3 C4 H4A 110.4
C5 C4 H4A 110.4
C3 C4 H4B 110.4
C5 C4 H4B 110.4
H4A C4 H4B 108.6
C14 C5 C1 115.38(14)
C14 C5 C4 115.93(14)
C1 C5 C4 103.16(13)
C14 C5 H5 107.3
C1 C5 H5 107.3
C4 C5 H5 107.3
C7 C6 C9 105.55(15)
C7 C6 C2 126.21(16)
C9 C6 C2 128.24(14)
C6 C7 N1 111.17(16)
C6 C7 H7 124.4
N1 C7 H7 124.4
N1 C8 C13 129.58(16)
N1 C8 C9 107.84(15)
C13 C8 C9 122.57(16)
C10 C9 C8 117.94(16)
C10 C9 C6 135.01(15)
C8 C9 C6 107.05(14)
C11 C10 C9 119.56(16)
C11 C10 H10 120.2
C9 C10 H10 120.2
C10 C11 C12 121.28(17)
C10 C11 H11 119.4
C12 C11 H11 119.4
C13 C12 C11 120.73(17)
C13 C12 H12 119.6
C11 C12 H12 119.6
C12 C13 C8 117.92(16)
C12 C13 H13 121.0
C8 C13 H13 121.0
C19 C14 C15 117.29(16)
C19 C14 C5 123.01(15)
C15 C14 C5 119.70(15)
C16 C15 C14 121.65(17)
C16 C15 H15 119.2
C14 C15 H15 119.2
C17 C16 C15 120.31(16)
C17 C16 H16 119.8
C15 C16 H16 119.8
C16 C17 C18 119.37(17)
C16 C17 H17 120.3
C18 C17 H17 120.3
C17 C18 C19 120.02(17)
C17 C18 H18 120.0
C19 C18 H18 120.0
C14 C19 C18 121.35(16)
C14 C19 H19 119.3
C18 C19 H19 119.3
C2 C20 H20A 109.5
C2 C20 H20B 109.5
H20A C20 H20B 109.5
C2 C20 H20C 109.5
H20A C20 H20C 109.5
H20B C20 H20C 109.5
O1 C21 H21A 109.5
O1 C21 H21B 109.5
H21A C21 H21B 109.5
O1 C21 H21C 109.5
H21A C21 H21C 109.5
H21B C21 H21C 109.5
C42 O2 C22 113.38(12)
C28 N2 C29 108.32(14)
C28 N2 H2N 123.1(12)
C29 N2 H2N 126.4(12)
O2 C22 C26 110.69(13)
O2 C22 C23 109.69(13)
C26 C22 C23 103.93(13)
O2 C22 H22 110.8
C26 C22 H22 110.8
C23 C22 H22 110.8
C27 C23 C41 109.20(13)
C27 C23 C24 113.69(13)
C41 C23 C24 109.61(14)
C27 C23 C22 112.20(14)
C41 C23 C22 109.40(13)
C24 C23 C22 102.53(13)
C25 C24 C23 107.27(13)
C25 C24 H24A 110.3
C23 C24 H24A 110.3
C25 C24 H24B 110.3
C23 C24 H24B 110.3
H24A C24 H24B 108.5
C24 C25 C26 107.35(14)
C24 C25 H25A 110.2
C26 C25 H25A 110.2
C24 C25 H25B 110.2
C26 C25 H25B 110.2
H25A C25 H25B 108.5
C35 C26 C25 116.55(14)
C35 C26 C22 114.62(14)
C25 C26 C22 103.42(13)
C35 C26 H26 107.2
C25 C26 H26 107.2
C22 C26 H26 107.2
C28 C27 C30 105.43(15)
C28 C27 C23 126.29(16)
C30 C27 C23 128.27(14)
C27 C28 N2 111.48(16)
C27 C28 H28 124.3
N2 C28 H28 124.3
N2 C29 C34 129.69(16)
N2 C29 C30 107.65(15)
C34 C29 C30 122.66(16)
C31 C30 C29 117.80(16)
C31 C30 C27 135.12(16)
C29 C30 C27 107.06(15)
C32 C31 C30 119.39(16)
C32 C31 H31 120.3
C30 C31 H31 120.3
C31 C32 C33 121.42(17)
C31 C32 H32 119.3
C33 C32 H32 119.3
C34 C33 C32 121.08(17)
C34 C33 H33 119.5
C32 C33 H33 119.5
C33 C34 C29 117.64(16)
C33 C34 H34 121.2
C29 C34 H34 121.2
C36 C35 C40 117.84(16)
C36 C35 C26 119.09(15)
C40 C35 C26 123.06(15)
C37 C36 C35 121.57(17)
C37 C36 H36 119.2
C35 C36 H36 119.2
C38 C37 C36 119.73(17)
C38 C37 H37 120.1
C36 C37 H37 120.1
C39 C38 C37 119.67(17)
C39 C38 H38 120.2
C37 C38 H38 120.2
C38 C39 C40 120.41(17)
C38 C39 H39 119.8
C40 C39 H39 119.8
C39 C40 C35 120.78(17)
C39 C40 H40 119.6
C35 C40 H40 119.6
C23 C41 H41A 109.5
C23 C41 H41B 109.5
H41A C41 H41B 109.5
C23 C41 H41C 109.5
H41A C41 H41C 109.5
H41B C41 H41C 109.5
O2 C42 H42A 109.5
O2 C42 H42B 109.5
H42A C42 H42B 109.5
O2 C42 H42C 109.5
H42A C42 H42C 109.5
H42B C42 H42C 109.5

loop_
_geom_bond_atom_site_label_1
_geom_bond_atom_site_label_2
_geom_bond_distance
O1 C21 1.418(2)
O1 C1 1.4315(19)
N1 C8 1.371(2)
N1 C7 1.378(2)
N1 H1N 0.920(19)
C1 C5 1.542(2)
C1 C2 1.550(2)
C1 H1 1.0000
C2 C6 1.513(2)
C2 C20 1.542(2)
C2 C3 1.548(2)
C3 C4 1.534(2)
C3 H3A 0.9900
C3 H3B 0.9900
C4 C5 1.546(2)
C4 H4A 0.9900
C4 H4B 0.9900
C5 C14 1.509(2)
C5 H5 1.0000
C6 C7 1.366(2)
C6 C9 1.446(2)
C7 H7 0.9500
C8 C13 1.393(3)
C8 C9 1.418(2)
C9 C10 1.398(2)
C10 C11 1.381(3)
C10 H10 0.9500
C11 C12 1.404(2)
C11 H11 0.9500
C12 C13 1.375(2)
C12 H12 0.9500
C13 H13 0.9500
C14 C19 1.395(2)
C14 C15 1.401(2)
C15 C16 1.387(3)
C15 H15 0.9500
C16 C17 1.380(3)
C16 H16 0.9500
C17 C18 1.394(3)
C17 H17 0.9500
C18 C19 1.396(3)
C18 H18 0.9500
C19 H19 0.9500
C20 H20A 0.9800
C20 H20B 0.9800
C20 H20C 0.9800
C21 H21A 0.9800
C21 H21B 0.9800
C21 H21C 0.9800
O2 C42 1.428(2)
O2 C22 1.4296(19)
N2 C28 1.371(2)
N2 C29 1.372(2)
N2 H2N 0.906(18)
C22 C26 1.549(2)
C22 C23 1.553(2)
C22 H22 1.0000
C23 C27 1.510(2)
C23 C41 1.541(2)
C23 C24 1.546(2)
C24 C25 1.523(2)
C24 H24A 0.9900
C24 H24B 0.9900
C25 C26 1.543(2)
C25 H25A 0.9900
C25 H25B 0.9900
C26 C35 1.514(2)
C26 H26 1.0000
C27 C28 1.363(2)
C27 C30 1.444(2)
C28 H28 0.9500
C29 C34 1.395(2)
C29 C30 1.419(2)
C30 C31 1.410(2)
C31 C32 1.377(2)
C31 H31 0.9500
C32 C33 1.401(2)
C32 H32 0.9500
C33 C34 1.377(3)
C33 H33 0.9500
C34 H34 0.9500
C35 C36 1.390(2)
C35 C40 1.398(2)
C36 C37 1.389(2)
C36 H36 0.9500
C37 C38 1.388(3)
C37 H37 0.9500
C38 C39 1.379(3)
C38 H38 0.9500
C39 C40 1.392(3)
C39 H39 0.9500
C40 H40 0.9500
C41 H41A 0.9800
C41 H41B 0.9800
C41 H41C 0.9800
C42 H42A 0.9800
C42 H42B 0.9800
C42 H42C 0.9800

loop_
_geom_hbond_atom_site_label_D
_geom_hbond_atom_site_label_H
_geom_hbond_atom_site_label_A
_geom_hbond_distance_DH
_geom_hbond_distance_HA
_geom_hbond_distance_DA
_geom_hbond_angle_DHA
_geom_hbond_site_symmetry_A
N1 H1N O1 0.920(19) 1.935(19) 2.8423(18) 168.6(17) 2_656
N2 H2N O2 0.906(18) 1.996(18) 2.8616(18) 159.2(16) 2_776

loop_
_geom_torsion_atom_site_label_1
_geom_torsion_atom_site_label_2
_geom_torsion_atom_site_label_3
_geom_torsion_atom_site_label_4
_geom_torsion
C21 O1 C1 C5 108.16(15)
C21 O1 C1 C2 -137.95(14)
O1 C1 C2 C6 43.55(18)
C5 C1 C2 C6 160.86(13)
O1 C1 C2 C20 164.60(13)
C5 C1 C2 C20 -78.09(16)
O1 C1 C2 C3 -78.56(15)
C5 C1 C2 C3 38.75(16)
C6 C2 C3 C4 -145.12(15)
C20 C2 C3 C4 92.14(17)
C1 C2 C3 C4 -24.24(17)
C2 C3 C4 C5 0.93(19)
O1 C1 C5 C14 -48.49(18)
C2 C1 C5 C14 -165.83(14)
O1 C1 C5 C4 78.96(15)
C2 C1 C5 C4 -38.39(16)
C3 C4 C5 C14 150.06(16)
C3 C4 C5 C1 22.96(18)
C20 C2 C6 C7 116.64(18)
C3 C2 C6 C7 -6.6(2)
C1 C2 C6 C7 -122.10(18)
C20 C2 C6 C9 -63.9(2)
C3 C2 C6 C9 172.83(16)
C1 C2 C6 C9 57.4(2)
C9 C6 C7 N1 1.2(2)
C2 C6 C7 N1 -179.25(15)
C8 N1 C7 C6 -2.4(2)
C7 N1 C8 C13 -178.33(18)
C7 N1 C8 C9 2.65(18)
N1 C8 C9 C10 178.48(14)
C13 C8 C9 C10 -0.6(3)
N1 C8 C9 C6 -1.93(18)
C13 C8 C9 C6 178.97(15)
C7 C6 C9 C10 179.95(18)
C2 C6 C9 C10 0.4(3)
C7 C6 C9 C8 0.47(19)
C2 C6 C9 C8 -179.09(15)
C8 C9 C10 C11 1.1(2)
C6 C9 C10 C11 -178.31(18)
C9 C10 C11 C12 -1.0(3)
C10 C11 C12 C13 0.4(3)
C11 C12 C13 C8 0.2(3)
N1 C8 C13 C12 -178.93(16)
C9 C8 C13 C12 0.0(3)
C1 C5 C14 C19 73.5(2)
C4 C5 C14 C19 -47.2(2)
C1 C5 C14 C15 -105.43(18)
C4 C5 C14 C15 133.84(17)
C19 C14 C15 C16 -0.8(3)
C5 C14 C15 C16 178.23(16)
C14 C15 C16 C17 0.8(3)
C15 C16 C17 C18 -0.5(3)
C16 C17 C18 C19 0.2(3)
C15 C14 C19 C18 0.5(3)
C5 C14 C19 C18 -178.46(16)
C17 C18 C19 C14 -0.2(3)
C42 O2 C22 C26 -104.05(15)
C42 O2 C22 C23 141.84(14)
O2 C22 C23 C27 -42.53(18)
C26 C22 C23 C27 -160.91(13)
O2 C22 C23 C41 -163.88(13)
C26 C22 C23 C41 77.73(16)
O2 C22 C23 C24 79.84(15)
C26 C22 C23 C24 -38.55(15)
C27 C23 C24 C25 147.04(15)
C41 C23 C24 C25 -90.45(17)
C22 C23 C24 C25 25.69(18)
C23 C24 C25 C26 -3.2(2)
C24 C25 C26 C35 -147.53(16)
C24 C25 C26 C22 -20.79(19)
O2 C22 C26 C35 47.07(18)
C23 C22 C26 C35 164.77(13)
O2 C22 C26 C25 -80.87(16)
C23 C22 C26 C25 36.82(16)
C41 C23 C27 C28 -112.43(18)
C24 C23 C27 C28 10.3(2)
C22 C23 C27 C28 126.10(17)
C41 C23 C27 C30 66.0(2)
C24 C23 C27 C30 -171.31(15)
C22 C23 C27 C30 -55.5(2)
C30 C27 C28 N2 -0.97(19)
C23 C27 C28 N2 177.71(15)
C29 N2 C28 C27 2.13(19)
C28 N2 C29 C34 177.76(17)
C28 N2 C29 C30 -2.37(18)
N2 C29 C30 C31 -179.58(14)
C34 C29 C30 C31 0.3(2)
N2 C29 C30 C27 1.77(18)
C34 C29 C30 C27 -178.34(15)
C28 C27 C30 C31 -178.81(18)
C23 C27 C30 C31 2.5(3)
C28 C27 C30 C29 -0.51(18)
C23 C27 C30 C29 -179.15(15)
C29 C30 C31 C32 -1.2(2)
C27 C30 C31 C32 176.94(18)
C30 C31 C32 C33 1.5(3)
C31 C32 C33 C34 -0.8(3)
C32 C33 C34 C29 -0.1(2)
N2 C29 C34 C33 -179.79(16)
C30 C29 C34 C33 0.4(2)
C25 C26 C35 C36 -133.82(17)
C22 C26 C35 C36 105.21(18)
C25 C26 C35 C40 47.5(2)
C22 C26 C35 C40 -73.5(2)
C40 C35 C36 C37 -0.1(3)
C26 C35 C36 C37 -178.88(16)
C35 C36 C37 C38 0.4(3)
C36 C37 C38 C39 -0.4(3)
C37 C38 C39 C40 0.1(3)
C38 C39 C40 C35 0.1(3)
C36 C35 C40 C39 -0.1(2)
C26 C35 C40 C39 178.58(17)
